data_4072923
loop_
_publ_author_name
'Yagyu, Takeyoshi'
'Ohashi, Jun-ichi'
'Maeda, Masunobu'

_publ_section_title
;
 Monoarylplatinum(II) Complexes with a 2-Phenylpyridyl Ligand and
 Coordinated Solvent, [Pt(Ar)(Phpy)(solv)] (Phpy = 2-phenylpyridyl; solv =
 NCCH3, dmso). Preparation from [Pt(Ar)2(solv)2], Structures, and Chemical
 Properties
;
_journal_issue 9
_journal_name_full Organometallics
_journal_page_first 2383
_journal_paper_doi 10.1021/om061137m
_journal_volume 26
_journal_year 2007
_chemical_formula_moiety 'C19 H11 F6 I2 N Pt '
_chemical_formula_sum 'C19 H11 F6 I2 N Pt'
_chemical_formula_weight 816.19
_space_group_IT_number 2
_symmetry_cell_setting triclinic
_symmetry_Int_Tables_number 2
_symmetry_space_group_name_Hall '-P 1'
_symmetry_space_group_name_H-M 'P -1'
_cell_angle_alpha 103.518(3)
_cell_angle_beta 105.202(3)
_cell_angle_gamma 99.250(1)
_cell_formula_units_Z 2
_cell_length_a 8.8419(6)
_cell_length_b 10.2442(7)
_cell_length_c 12.442(1)
_cell_measurement_reflns_used 2715
_cell_measurement_temperature 173.2
_cell_measurement_theta_max 27.5
_cell_measurement_theta_min 3.1
_cell_volume 1027.38(13)
_computing_cell_refinement CRYSTALCLEAR
_computing_data_collection CRYSTALCLEAR
_computing_data_reduction 'teXsan Ver. 1.11'
_computing_publication_material 'teXsan Ver. 1.11'
_computing_structure_refinement 'teXsan Ver. 1.10'
_computing_structure_solution SIR88
_diffrn_detector_area_resol_mean 14.49
_diffrn_measured_fraction_theta_full 0.9591
_diffrn_measured_fraction_theta_max 0.9591
_diffrn_measurement_device_type 'Rigaku/MSC Mercury CCD'
_diffrn_measurement_method \w
_diffrn_radiation_type 'Mo K\a'
_diffrn_radiation_wavelength 0.7107
_diffrn_reflns_av_R_equivalents 0.024
_diffrn_reflns_limit_h_max 11
_diffrn_reflns_limit_h_min -999
_diffrn_reflns_limit_k_max 11
_diffrn_reflns_limit_k_min -999
_diffrn_reflns_limit_l_max 16
_diffrn_reflns_limit_l_min -999
_diffrn_reflns_number 8173
_diffrn_reflns_theta_full 27.48
_diffrn_reflns_theta_max 27.48
_exptl_absorpt_coefficient_mu 9.866
_exptl_absorpt_correction_type none
_exptl_crystal_colour Red
_exptl_crystal_density_diffrn 2.638
_exptl_crystal_density_method 'not measured'
_exptl_crystal_description Prism
_exptl_crystal_size_max 0.100
_exptl_crystal_size_mid 0.100
_exptl_crystal_size_min 0.040
_refine_diff_density_max 1.61
_refine_diff_density_min -1.52
_refine_ls_extinction_method none
_refine_ls_goodness_of_fit_ref 0.874
_refine_ls_hydrogen_treatment noref
_refine_ls_number_parameters 262
_refine_ls_number_reflns 3439
_refine_ls_R_factor_gt 0.0267
_refine_ls_shift/su_max 0.0006
_refine_ls_structure_factor_coef Fsqd
_refine_ls_weighting_details 'w = 1/[\s^2^(Fo^2^) + (0.01000(Max(Fo^2^,0) + 2Fc^2^)/3)^2^]'
_refine_ls_weighting_scheme calc
_refine_ls_wR_factor_ref 0.0587
_reflns_number_gt 3439
_reflns_number_total 4499
_reflns_threshold_expression F^2^>2.0\s(F^2^)
_cod_data_source_file om061137msi20061218_055543.cif
_cod_data_source_block (PtI2(C6H3(CF3)2)(Phpy))2_(6b)
_cod_original_cell_volume 1027.4(1)
_cod_original_sg_symbol_H-M 'P -1         '
_cod_original_formula_sum 'C19 H11 F6 I2 N Pt '
_cod_database_code 4072923

loop_
_symmetry_equiv_pos_as_xyz
x,y,z
-x,-y,-z

loop_
_atom_site_label
_atom_site_type_symbol
_atom_site_fract_x
_atom_site_fract_y
_atom_site_fract_z
_atom_site_U_iso_or_equiv
_atom_site_adp_type
_atom_site_occupancy
_atom_site_calc_flag
Pt(1) Pt 0.09932(3) 0.14088(2) 0.43391(2) 0.01647(6) Uani 1.00 d
I(1) I 0.20540(5) -0.03217(4) 0.54970(3) 0.0197(1) Uani 1.00 d
I(2) I -0.00169(5) 0.31942(4) 0.32822(3) 0.0243(1) Uani 1.00 d
F(1) F 0.3836(6) -0.2135(5) 0.1927(4) 0.065(2) Uani 1.00 d
F(2) F 0.2397(7) -0.2932(6) 0.0172(4) 0.081(2) Uani 1.00 d
F(3) F 0.1971(7) -0.3932(5) 0.1427(6) 0.092(2) Uani 1.00 d
F(4) F -0.3306(7) -0.2645(5) -0.0934(4) 0.083(2) Uani 1.00 d
F(5) F -0.4170(6) -0.1667(9) 0.0392(4) 0.129(3) Uani 1.00 d
F(6) F -0.3097(7) -0.0528(6) -0.0512(5) 0.081(2) Uani 1.00 d
N(1) N 0.1788(6) 0.2958(5) 0.5995(4) 0.021(1) Uani 1.00 d
C(1) C 0.0442(7) -0.0076(6) 0.2761(5) 0.020(2) Uani 1.00 d
C(2) C 0.1538(8) -0.0865(6) 0.2538(5) 0.025(2) Uani 1.00 d
C(3) C 0.1164(8) -0.1851(6) 0.1469(5) 0.027(2) Uani 1.00 d
C(4) C -0.0293(9) -0.2091(7) 0.0597(5) 0.034(2) Uani 1.00 d
C(5) C -0.1388(8) -0.1324(6) 0.0844(5) 0.026(2) Uani 1.00 d
C(6) C -0.1009(8) -0.0322(6) 0.1915(5) 0.023(2) Uani 1.00 d
C(7) C 0.2355(10) -0.2696(8) 0.1243(6) 0.041(2) Uani 1.00 d
C(8) C -0.2986(9) -0.1567(9) -0.0030(6) 0.046(2) Uani 1.00 d
C(9) C 0.3266(7) 0.2258(6) 0.4402(5) 0.019(1) Uani 1.00 d
C(10) C 0.3887(7) 0.2037(6) 0.3488(5) 0.024(2) Uani 1.00 d
C(11) C 0.5479(8) 0.2672(6) 0.3657(5) 0.027(2) Uani 1.00 d
C(12) C 0.6427(8) 0.3554(7) 0.4732(6) 0.029(2) Uani 1.00 d
C(13) C 0.5767(7) 0.3822(6) 0.5629(5) 0.026(2) Uani 1.00 d
C(14) C 0.4182(7) 0.3184(6) 0.5464(5) 0.023(2) Uani 1.00 d
C(15) C 0.3373(7) 0.3543(6) 0.6345(5) 0.021(2) Uani 1.00 d
C(16) C 0.4111(8) 0.4471(6) 0.7463(5) 0.029(2) Uani 1.00 d
C(17) C 0.3206(9) 0.4816(7) 0.8182(5) 0.032(2) Uani 1.00 d
C(18) C 0.1561(9) 0.4215(6) 0.7782(5) 0.030(2) Uani 1.00 d
C(19) C 0.0901(8) 0.3301(6) 0.6699(5) 0.023(2) Uani 1.00 d
H(1) H 0.2540 -0.0726 0.3119 0.0303 Uiso 1.00 calc
H(2) H -0.0530 -0.2752 -0.0138 0.0407 Uiso 1.00 calc
H(3) H -0.1771 0.0199 0.2058 0.0281 Uiso 1.00 calc
H(4) H 0.3229 0.1451 0.2742 0.0292 Uiso 1.00 calc
H(5) H 0.5917 0.2499 0.3031 0.0318 Uiso 1.00 calc
H(6) H 0.7522 0.3973 0.4853 0.0349 Uiso 1.00 calc
H(7) H 0.6402 0.4447 0.6363 0.0317 Uiso 1.00 calc
H(8) H 0.5240 0.4860 0.7723 0.0347 Uiso 1.00 calc
H(9) H 0.3693 0.5452 0.8936 0.0388 Uiso 1.00 calc
H(10) H 0.0903 0.4440 0.8259 0.0354 Uiso 1.00 calc
H(11) H -0.0224 0.2892 0.6432 0.0270 Uiso 1.00 calc
I(1*) I -0.20540(5) 0.03217(4) 0.45030(3) 0.0197(1) Uani 1.00 d
Pt(1*) Pt -0.09932(3) -0.14088(2) 0.56609(2) 0.01647(6) Uani 1.00 d
I(2*) I 0.00169(5) -0.31942(4) 0.67178(3) 0.0243(1) Uani 1.00 d
N(1*) N -0.1788(6) -0.2958(5) 0.4005(4) 0.021(1) Uani 1.00 d
C(1*) C -0.0442(7) 0.0076(6) 0.7239(5) 0.020(2) Uani 1.00 d
C(9*) C -0.3266(7) -0.2258(6) 0.5598(5) 0.019(1) Uani 1.00 d
C(15*) C -0.3373(7) -0.3543(6) 0.3655(5) 0.021(2) Uani 1.00 d
C(19*) C -0.0901(8) -0.3301(6) 0.3301(5) 0.023(2) Uani 1.00 d
C(2*) C -0.1538(8) 0.0865(6) 0.7462(5) 0.025(2) Uani 1.00 d
C(6*) C 0.1009(8) 0.0322(6) 0.8085(5) 0.023(2) Uani 1.00 d
C(10*) C -0.3887(7) -0.2037(6) 0.6512(5) 0.024(2) Uani 1.00 d
C(14*) C -0.4182(7) -0.3184(6) 0.4536(5) 0.023(2) Uani 1.00 d
C(16*) C -0.4111(8) -0.4471(6) 0.2537(5) 0.029(2) Uani 1.00 d
C(18*) C -0.1561(9) -0.4215(6) 0.2218(5) 0.030(2) Uani 1.00 d
H(11*) H 0.0224 -0.2892 0.3568 0.0270 Uiso 1.00 calc
C(3*) C -0.1164(8) 0.1851(6) 0.8531(5) 0.027(2) Uani 1.00 d
H(1*) H -0.2540 0.0726 0.6881 0.0303 Uiso 1.00 calc
C(5*) C 0.1388(8) 0.1324(6) 0.9155(5) 0.026(2) Uani 1.00 d
H(3*) H 0.1771 -0.0199 0.7942 0.0281 Uiso 1.00 calc
C(11*) C -0.5479(8) -0.2672(6) 0.6343(5) 0.027(2) Uani 1.00 d
H(4*) H -0.3229 -0.1451 0.7258 0.0292 Uiso 1.00 calc
C(13*) C -0.5767(7) -0.3822(6) 0.4371(5) 0.026(2) Uani 1.00 d
C(17*) C -0.3206(9) -0.4816(7) 0.1818(5) 0.032(2) Uani 1.00 d
H(8*) H -0.5240 -0.4860 0.2277 0.0347 Uiso 1.00 calc
H(10*) H -0.0903 -0.4440 0.1741 0.0354 Uiso 1.00 calc
C(4*) C 0.0293(9) 0.2091(7) 0.9403(5) 0.034(2) Uani 1.00 d
C(7*) C -0.2355(10) 0.2696(8) 0.8757(6) 0.041(2) Uani 1.00 d
C(8*) C 0.2986(9) 0.1567(9) 1.0030(6) 0.046(2) Uani 1.00 d
C(12*) C -0.6427(8) -0.3554(7) 0.5268(6) 0.029(2) Uani 1.00 d
H(5*) H -0.5917 -0.2499 0.6969 0.0318 Uiso 1.00 calc
H(7*) H -0.6402 -0.4447 0.3637 0.0317 Uiso 1.00 calc
H(9*) H -0.3693 -0.5452 0.1064 0.0388 Uiso 1.00 calc
H(2*) H 0.0530 0.2752 1.0138 0.0407 Uiso 1.00 calc
F(1*) F -0.3836(6) 0.2135(5) 0.8073(4) 0.065(2) Uani 1.00 d
F(2*) F -0.2397(7) 0.2932(6) 0.9828(4) 0.081(2) Uani 1.00 d
F(3*) F -0.1971(7) 0.3932(5) 0.8573(6) 0.092(2) Uani 1.00 d
F(4*) F 0.3306(7) 0.2645(5) 1.0934(4) 0.083(2) Uani 1.00 d
F(5*) F 0.4170(6) 0.1667(9) 0.9608(4) 0.129(3) Uani 1.00 d
F(6*) F 0.3097(7) 0.0528(6) 1.0512(5) 0.081(2) Uani 1.00 d
H(6*) H -0.7522 -0.3973 0.5147 0.0349 Uiso 1.00 calc

loop_
_atom_site_aniso_label
_atom_site_aniso_U_11
_atom_site_aniso_U_22
_atom_site_aniso_U_33
_atom_site_aniso_U_12
_atom_site_aniso_U_13
_atom_site_aniso_U_23
Pt(1) 0.0180(1) 0.0156(1) 0.0142(1) 0.00281(9) 0.00465(9) 0.00267(8)
I(1) 0.0201(2) 0.0192(2) 0.0195(2) 0.0053(2) 0.0048(2) 0.0065(2)
I(2) 0.0250(2) 0.0222(2) 0.0273(2) 0.0066(2) 0.0063(2) 0.0117(2)
F(1) 0.040(3) 0.075(4) 0.067(3) 0.026(3) 0.015(3) -0.013(3)
F(2) 0.084(4) 0.122(5) 0.045(3) 0.054(4) 0.034(3) -0.001(3)
F(3) 0.073(4) 0.042(3) 0.189(7) 0.034(3) 0.072(5) 0.037(4)
F(4) 0.079(4) 0.065(4) 0.052(3) 0.007(3) -0.027(3) -0.021(3)
F(5) 0.028(3) 0.283(9) 0.045(3) -0.011(4) 0.001(2) 0.036(4)
F(6) 0.073(4) 0.061(4) 0.081(4) 0.009(3) -0.021(3) 0.022(3)
N(1) 0.026(3) 0.015(2) 0.016(2) 0.002(2) 0.005(2) 0.000(2)
C(1) 0.023(3) 0.020(3) 0.019(3) 0.001(3) 0.009(2) 0.007(2)
C(2) 0.028(4) 0.023(3) 0.021(3) 0.002(3) 0.007(3) 0.003(2)
C(3) 0.035(4) 0.026(3) 0.024(3) 0.008(3) 0.017(3) 0.001(3)
C(4) 0.040(4) 0.030(4) 0.019(3) -0.009(3) 0.010(3) -0.005(3)
C(5) 0.024(3) 0.030(3) 0.016(3) -0.004(3) 0.001(2) 0.004(2)
C(6) 0.025(3) 0.023(3) 0.018(3) -0.001(3) 0.006(3) 0.004(2)
C(7) 0.049(5) 0.036(4) 0.038(4) 0.013(4) 0.022(4) -0.001(3)
C(8) 0.033(4) 0.068(6) 0.020(3) -0.008(4) -0.002(3) 0.009(4)
C(9) 0.020(3) 0.017(3) 0.016(3) 0.004(2) 0.002(2) 0.005(2)
C(10) 0.021(3) 0.023(3) 0.029(3) 0.005(3) 0.006(3) 0.010(3)
C(11) 0.026(4) 0.028(3) 0.030(3) 0.007(3) 0.015(3) 0.010(3)
C(12) 0.019(3) 0.031(4) 0.035(4) 0.004(3) 0.007(3) 0.010(3)
C(13) 0.021(3) 0.024(3) 0.027(3) 0.000(3) 0.005(3) 0.001(3)
C(14) 0.020(3) 0.018(3) 0.034(3) 0.009(3) 0.008(3) 0.010(2)
C(15) 0.026(3) 0.010(3) 0.025(3) 0.004(2) 0.006(3) 0.002(2)
C(16) 0.029(4) 0.025(3) 0.028(3) 0.004(3) 0.004(3) 0.006(3)
C(17) 0.040(4) 0.027(3) 0.023(3) 0.006(3) 0.009(3) -0.003(3)
C(18) 0.045(4) 0.022(3) 0.024(3) 0.007(3) 0.019(3) 0.003(3)
C(19) 0.029(4) 0.019(3) 0.020(3) 0.006(3) 0.008(3) 0.005(2)
I(1*) 0.0201(2) 0.0192(2) 0.0195(2) 0.0053(2) 0.0048(2) 0.0065(2)
Pt(1*) 0.0180(1) 0.0156(1) 0.0142(1) 0.00281(9) 0.00465(9) 0.00267(8)
I(2*) 0.0250(2) 0.0222(2) 0.0273(2) 0.0066(2) 0.0063(2) 0.0117(2)
N(1*) 0.026(3) 0.015(2) 0.016(2) 0.002(2) 0.005(2) 0.000(2)
C(1*) 0.023(3) 0.020(3) 0.019(3) 0.001(3) 0.009(2) 0.007(2)
C(9*) 0.020(3) 0.017(3) 0.016(3) 0.004(2) 0.002(2) 0.005(2)
C(15*) 0.026(3) 0.010(3) 0.025(3) 0.004(2) 0.006(3) 0.002(2)
C(19*) 0.029(4) 0.019(3) 0.020(3) 0.006(3) 0.008(3) 0.005(2)
C(2*) 0.028(4) 0.023(3) 0.021(3) 0.002(3) 0.007(3) 0.003(2)
C(6*) 0.025(3) 0.023(3) 0.018(3) -0.001(3) 0.006(3) 0.004(2)
C(10*) 0.021(3) 0.023(3) 0.029(3) 0.005(3) 0.006(3) 0.010(3)
C(14*) 0.020(3) 0.018(3) 0.034(3) 0.009(3) 0.008(3) 0.010(2)
C(16*) 0.029(4) 0.025(3) 0.028(3) 0.004(3) 0.004(3) 0.006(3)
C(18*) 0.045(4) 0.022(3) 0.024(3) 0.007(3) 0.019(3) 0.003(3)
C(3*) 0.035(4) 0.026(3) 0.024(3) 0.008(3) 0.017(3) 0.001(3)
C(5*) 0.024(3) 0.030(3) 0.016(3) -0.004(3) 0.001(2) 0.004(2)
C(11*) 0.026(4) 0.028(3) 0.030(3) 0.007(3) 0.015(3) 0.010(3)
C(13*) 0.021(3) 0.024(3) 0.027(3) 0.000(3) 0.005(3) 0.001(3)
C(17*) 0.040(4) 0.027(3) 0.023(3) 0.006(3) 0.009(3) -0.003(3)
C(4*) 0.040(4) 0.030(4) 0.019(3) -0.009(3) 0.010(3) -0.005(3)
C(7*) 0.049(5) 0.036(4) 0.038(4) 0.013(4) 0.022(4) -0.001(3)
C(8*) 0.033(4) 0.068(6) 0.020(3) -0.008(4) -0.002(3) 0.009(4)
C(12*) 0.019(3) 0.031(4) 0.035(4) 0.004(3) 0.007(3) 0.010(3)
F(1*) 0.040(3) 0.075(4) 0.067(3) 0.026(3) 0.015(3) -0.013(3)
F(2*) 0.084(4) 0.122(5) 0.045(3) 0.054(4) 0.034(3) -0.001(3)
F(3*) 0.073(4) 0.042(3) 0.189(7) 0.034(3) 0.072(5) 0.037(4)
F(4*) 0.079(4) 0.065(4) 0.052(3) 0.007(3) -0.027(3) -0.021(3)
F(5*) 0.028(3) 0.283(9) 0.045(3) -0.011(4) 0.001(2) 0.036(4)
F(6*) 0.073(4) 0.061(4) 0.081(4) 0.009(3) -0.021(3) 0.022(3)

loop_
_atom_type_symbol
_atom_type_description
_atom_type_scat_dispersion_real
_atom_type_scat_dispersion_imag
_atom_type_scat_source
C C 0.003 0.002
;International Tables for Crystallography
(1992, Vol. C, Tables 4.2.6.8 and 6.1.1.1)
;
H H 0.000 0.000
;International Tables for Crystallography
(1992, Vol. C, Table 6.1.1.2)
;
F F 0.017 0.010
;International Tables for Crystallography
(1992, Vol. C, Tables 4.2.6.8 and 6.1.1.1)
;
I I -0.474 1.812
;International Tables for Crystallography
(1992, Vol. C, Tables 4.2.6.8 and 6.1.1.1)
;
N N 0.006 0.003
;International Tables for Crystallography
(1992, Vol. C, Tables 4.2.6.8 and 6.1.1.1)
;
Pt Pt -1.703 8.390
;International Tables for Crystallography
(1992, Vol. C, Tables 4.2.6.8 and 6.1.1.1)
;

loop_
_geom_angle_atom_site_label_1
_geom_angle_atom_site_label_2
_geom_angle_atom_site_label_3
_geom_angle
_geom_angle_site_symmetry_1
_geom_angle_site_symmetry_3
_geom_angle_publ_flag
I(1) Pt(1) I(1) 85.67(1) . 2_556 yes
I(1) Pt(1) I(2) 177.60(1) . . yes
I(1) Pt(1) N(1) 86.8(1) . . yes
I(1) Pt(1) C(1) 91.4(2) . . yes
I(1) Pt(1) C(9) 91.5(2) . . yes
I(1) Pt(1) I(2) 94.46(1) 2_556 . yes
I(1) Pt(1) N(1) 95.2(1) 2_556 . yes
I(1) Pt(1) C(1) 89.4(2) 2_556 . yes
I(1) Pt(1) C(9) 174.1(1) 2_556 . yes
I(2) Pt(1) N(1) 90.8(1) . . yes
I(2) Pt(1) C(1) 91.0(2) . . yes
I(2) Pt(1) C(9) 88.1(2) . . yes
N(1) Pt(1) C(1) 174.9(2) . . yes
N(1) Pt(1) C(9) 79.5(2) . . yes
C(1) Pt(1) C(9) 95.8(2) . . yes
Pt(1) I(1) Pt(1) 94.33(1) . 2_556 yes
Pt(1) N(1) C(15) 112.9(4) . . yes
Pt(1) N(1) C(19) 127.0(4) . . yes
C(15) N(1) C(19) 120.0(5) . . yes
Pt(1) C(1) C(2) 120.5(4) . . yes
Pt(1) C(1) C(6) 120.9(4) . . yes
C(2) C(1) C(6) 118.5(5) . . yes
C(1) C(2) C(3) 120.1(6) . . yes
C(2) C(3) C(4) 121.8(6) . . yes
C(2) C(3) C(7) 119.5(6) . . yes
C(4) C(3) C(7) 118.6(6) . . yes
C(3) C(4) C(5) 117.3(5) . . yes
C(4) C(5) C(6) 121.0(6) . . yes
C(4) C(5) C(8) 120.0(6) . . yes
C(6) C(5) C(8) 119.0(6) . . yes
C(1) C(6) C(5) 121.2(6) . . yes
F(1) C(7) F(2) 107.0(6) . . yes
F(1) C(7) F(3) 105.2(7) . . yes
F(1) C(7) C(3) 113.8(6) . . yes
F(2) C(7) F(3) 107.2(6) . . yes
F(2) C(7) C(3) 112.5(7) . . yes
F(3) C(7) C(3) 110.7(6) . . yes
F(4) C(8) F(5) 108.4(7) . . yes
F(4) C(8) F(6) 102.9(6) . . yes
F(4) C(8) C(5) 114.1(7) . . yes
F(5) C(8) F(6) 104.7(8) . . yes
F(5) C(8) C(5) 113.7(6) . . yes
F(6) C(8) C(5) 112.1(6) . . yes
Pt(1) C(9) C(10) 125.8(4) . . yes
Pt(1) C(9) C(14) 113.9(4) . . yes
C(10) C(9) C(14) 120.2(6) . . yes
C(9) C(10) C(11) 119.9(6) . . yes
C(10) C(11) C(12) 120.2(6) . . yes
C(11) C(12) C(13) 119.3(6) . . yes
C(12) C(13) C(14) 120.5(6) . . yes
C(9) C(14) C(13) 119.7(6) . . yes
C(9) C(14) C(15) 117.6(5) . . yes
C(13) C(14) C(15) 122.5(6) . . yes
N(1) C(15) C(14) 115.0(5) . . yes
N(1) C(15) C(16) 119.8(5) . . yes
C(14) C(15) C(16) 125.2(6) . . yes
C(15) C(16) C(17) 120.2(6) . . yes
C(16) C(17) C(18) 118.5(6) . . yes
C(17) C(18) C(19) 119.3(6) . . yes
N(1) C(19) C(18) 122.2(6) . . yes

loop_
_geom_bond_atom_site_label_1
_geom_bond_atom_site_label_2
_geom_bond_distance
_geom_bond_site_symmetry_2
_geom_bond_publ_flag
Pt(1) I(1) 2.6680(5) . yes
Pt(1) I(1) 2.8232(4) 2_556 yes
Pt(1) I(2) 2.6278(5) . yes
Pt(1) N(1) 2.147(4) . yes
Pt(1) C(1) 2.066(6) . yes
Pt(1) C(9) 2.031(6) . yes
F(1) C(7) 1.309(9) . yes
F(2) C(7) 1.308(8) . yes
F(3) C(7) 1.344(9) . yes
F(4) C(8) 1.310(8) . yes
F(5) C(8) 1.289(9) . yes
F(6) C(8) 1.343(9) . yes
N(1) C(15) 1.342(7) . yes
N(1) C(19) 1.345(7) . yes
C(1) C(2) 1.399(8) . yes
C(1) C(6) 1.372(8) . yes
C(2) C(3) 1.390(8) . yes
C(3) C(4) 1.392(9) . yes
C(3) C(7) 1.508(9) . yes
C(4) C(5) 1.392(9) . yes
C(5) C(6) 1.399(8) . yes
C(5) C(8) 1.482(9) . yes
C(9) C(10) 1.376(8) . yes
C(9) C(14) 1.381(8) . yes
C(10) C(11) 1.392(8) . yes
C(11) C(12) 1.383(8) . yes
C(12) C(13) 1.383(8) . yes
C(13) C(14) 1.387(8) . yes
C(14) C(15) 1.468(8) . yes
C(15) C(16) 1.403(8) . yes
C(16) C(17) 1.373(9) . yes
C(17) C(18) 1.390(9) . yes
C(18) C(19) 1.362(8) . yes

loop_
_geom_contact_atom_site_label_1
_geom_contact_atom_site_label_2
_geom_contact_distance
_geom_contact_site_symmetry_2
Pt(1) I(1) 2.6680(5) .
Pt(1) I(1) 2.8232(4) 2_556
Pt(1) I(2) 2.6278(5) .
I(2) C(18) 3.538(7) 2_566
F(1) F(5) 2.985(7) 1_655
F(1) C(16) 3.334(8) 2_656
F(1) C(15) 3.550(8) 2_656
F(2) F(5) 3.017(8) 1_655
F(2) C(17) 3.279(7) 1_544
F(2) F(6) 3.403(8) 2_555
F(2) C(18) 3.467(7) 1_544
F(3) C(16) 3.560(9) 2_656
F(4) C(16) 3.258(8) 1_444
F(4) C(10) 3.305(8) 2_555
F(4) C(11) 3.420(8) 2_555
F(4) C(17) 3.434(9) 1_444
F(5) F(6) 3.563(10) 2_455
F(5) C(7) 3.586(10) 1_455
F(6) C(3) 3.371(9) 2_555
F(6) C(10) 3.494(8) 2_555
C(11) C(16) 3.531(9) 2_666
C(12) C(14) 3.522(9) 2_666
C(12) C(15) 3.533(9) 2_666
C(13) C(13) 3.44(1) 2_666

loop_
_geom_torsion_atom_site_label_1
_geom_torsion_atom_site_label_2
_geom_torsion_atom_site_label_3
_geom_torsion_atom_site_label_4
_geom_torsion
_geom_torsion_site_symmetry_2
_geom_torsion_site_symmetry_3
_geom_torsion_site_symmetry_4
_geom_torsion_publ_flag
Pt(1) I(1) Pt(1) I(1) 0.0 . 2_556 2_556 yes
Pt(1) I(1) Pt(1) I(2) 177.60(1) . 2_556 2_556 yes
Pt(1) I(1) Pt(1) N(1) 86.3(1) . 2_556 2_556 yes
Pt(1) I(1) Pt(1) C(1) -91.4(2) . 2_556 2_556 yes
Pt(1) I(1) Pt(1) C(9) 61(1) . 2_556 2_556 yes
Pt(1) I(1) Pt(1) I(1) 0.0 2_556 2_556 . yes
Pt(1) I(1) Pt(1) I(2) -93.4(4) 2_556 2_556 2_556 yes
Pt(1) I(1) Pt(1) N(1) -95.5(1) 2_556 2_556 2_556 yes
Pt(1) I(1) Pt(1) C(1) 89.3(2) 2_556 2_556 2_556 yes
Pt(1) I(1) Pt(1) C(9) -174.9(1) 2_556 2_556 2_556 yes
Pt(1) N(1) C(15) C(14) 9.4(6) . . . yes
Pt(1) N(1) C(15) C(16) -173.4(4) . . . yes
Pt(1) N(1) C(19) C(18) 174.0(5) . . . yes
Pt(1) C(1) C(2) C(3) -179.3(5) . . . yes
Pt(1) C(1) C(6) C(5) 179.9(4) . . . yes
Pt(1) C(9) C(10) C(11) -179.1(5) . . . yes
Pt(1) C(9) C(14) C(13) 179.0(5) . . . yes
Pt(1) C(9) C(14) C(15) -6.4(7) . . . yes
I(1) Pt(1) I(1) Pt(1) 0.0 . 2_556 2_556 yes
I(1) Pt(1) N(1) C(15) 82.2(4) . . . yes
I(1) Pt(1) N(1) C(19) -93.4(5) . . . yes
I(1) Pt(1) C(1) C(2) -45.7(5) . . . yes
I(1) Pt(1) C(1) C(6) 133.6(5) . . . yes
I(1) Pt(1) C(9) C(10) 105.5(5) . . . yes
I(1) Pt(1) C(9) C(14) -77.9(4) . . . yes
I(1) Pt(1) I(1) Pt(1) 0.0 2_556 2_556 . yes
I(1) Pt(1) N(1) C(15) -167.5(4) 2_556 2_556 2_556 yes
I(1) Pt(1) N(1) C(19) 8.1(5) 2_556 2_556 2_556 yes
I(1) Pt(1) C(1) C(2) 131.3(5) 2_556 2_556 2_556 yes
I(1) Pt(1) C(1) C(6) -47.9(5) 2_556 2_556 2_556 yes
I(1) Pt(1) C(9) C(10) -166(1) 2_556 2_556 2_556 yes
I(1) Pt(1) C(9) C(14) 16(1) 2_556 2_556 2_556 yes
I(2) Pt(1) N(1) C(15) -97.9(4) . . . yes
I(2) Pt(1) N(1) C(19) 86.5(5) . . . yes
I(2) Pt(1) C(1) C(2) 134.2(5) . . . yes
I(2) Pt(1) C(1) C(6) -46.5(5) . . . yes
I(2) Pt(1) C(9) C(10) -76.9(5) . . . yes
I(2) Pt(1) C(9) C(14) 99.8(4) . . . yes
F(1) C(7) C(3) C(2) -20.6(10) . . . yes
F(1) C(7) C(3) C(4) 159.8(7) . . . yes
F(2) C(7) C(3) C(2) -142.6(7) . . . yes
F(2) C(7) C(3) C(4) 37.9(10) . . . yes
F(3) C(7) C(3) C(2) 97.6(8) . . . yes
F(3) C(7) C(3) C(4) -82.0(8) . . . yes
F(4) C(8) C(5) C(4) 8(1) . . . yes
F(4) C(8) C(5) C(6) -171.3(6) . . . yes
F(5) C(8) C(5) C(4) 133.5(8) . . . yes
F(5) C(8) C(5) C(6) -46(1) . . . yes
F(6) C(8) C(5) C(4) -107.9(8) . . . yes
F(6) C(8) C(5) C(6) 72.3(8) . . . yes
N(1) Pt(1) C(1) C(2) 22(2) . . . yes
N(1) Pt(1) C(1) C(6) -157(1) . . . yes
N(1) Pt(1) C(9) C(10) -168.1(5) . . . yes
N(1) Pt(1) C(9) C(14) 8.6(4) . . . yes
N(1) C(15) C(14) C(9) -2.4(8) . . . yes
N(1) C(15) C(14) C(13) 172.0(6) . . . yes
N(1) C(15) C(16) C(17) -2.3(9) . . . yes
N(1) C(19) C(18) C(17) -0.2(10) . . . yes
C(1) Pt(1) N(1) C(15) 13(2) . . . yes
C(1) Pt(1) N(1) C(19) -162(2) . . . yes
C(1) Pt(1) C(9) C(10) 14.0(5) . . . yes
C(1) Pt(1) C(9) C(14) -169.4(4) . . . yes
C(1) C(2) C(3) C(4) -0.3(10) . . . yes
C(1) C(2) C(3) C(7) -179.8(6) . . . yes
C(1) C(6) C(5) C(4) -1.0(10) . . . yes
C(1) C(6) C(5) C(8) 178.8(6) . . . yes
C(2) C(1) Pt(1) C(9) 46.0(5) . . . yes
C(2) C(1) C(6) C(5) -0.8(9) . . . yes
C(2) C(3) C(4) C(5) -1(1) . . . yes
C(3) C(2) C(1) C(6) 1.4(9) . . . yes
C(3) C(4) C(5) C(6) 2.1(10) . . . yes
C(3) C(4) C(5) C(8) -177.7(6) . . . yes
C(5) C(4) C(3) C(7) 178.1(6) . . . yes
C(6) C(1) Pt(1) C(9) -134.8(5) . . . yes
C(9) Pt(1) N(1) C(15) -10.0(4) . . . yes
C(9) Pt(1) N(1) C(19) 174.4(5) . . . yes
C(9) C(10) C(11) C(12) -1.7(10) . . . yes
C(9) C(14) C(13) C(12) 1.0(9) . . . yes
C(9) C(14) C(15) C(16) -179.4(6) . . . yes
C(10) C(9) C(14) C(13) -4.2(9) . . . yes
C(10) C(9) C(14) C(15) 170.4(5) . . . yes
C(10) C(11) C(12) C(13) -1.5(10) . . . yes
C(11) C(10) C(9) C(14) 4.5(9) . . . yes
C(11) C(12) C(13) C(14) 1.8(10) . . . yes
C(12) C(13) C(14) C(15) -173.3(6) . . . yes
C(13) C(14) C(15) C(16) -5.0(9) . . . yes
C(14) C(15) N(1) C(19) -174.7(5) . . . yes
C(14) C(15) C(16) C(17) 174.6(6) . . . yes
C(15) N(1) C(19) C(18) -1.4(9) . . . yes
C(15) C(16) C(17) C(18) 0.8(10) . . . yes
C(16) C(15) N(1) C(19) 2.6(8) . . . yes
C(16) C(17) C(18) C(19) 0(1) . . . yes
C(16) C(17) C(18) C(19) 0(1) . . . yes
